data_7034760
loop_
_publ_author_name
'Biswas, Surajit'
'Dutta, Arpan'
'Dolai, Malay'
'Bhowmick, Indrani'
'Rouzi\`eres, Mathieu'
'Cl\'erac, Rodolphe'
'Panja, Anangamohan'
'Ali, Mahammad'

_publ_section_title
;
 Novel Cu(II)-M(II)-Cu(II) (M = Cu or Ni) trinuclear and [NaCu]
 hexanuclear complexes assembled by bi-compartmental ligands: syntheses,
 structures, magnetic and catalytic studies.
;
_journal_issue 20
_journal_name_full 'Dalton transactions (Cambridge, England : 2003)'
_journal_page_first 9426
_journal_page_last 9438
_journal_paper_doi 10.1039/c4dt03728f
_journal_volume 44
_journal_year 2015
_chemical_formula_moiety 'C50 H50 Cu2 N12 Ni O8,2(Cl O4)'
_chemical_formula_sum 'C50 H50 Cl2 Cu2 N12 Ni O16'
_chemical_formula_weight 1331.71
_chemical_name_systematic
; 
 ? 
;
_space_group_IT_number 13
_symmetry_cell_setting monoclinic
_symmetry_space_group_name_Hall '-P 2yac'
_symmetry_space_group_name_H-M 'P 1 2/n 1'
_atom_sites_solution_hydrogens geom
_atom_sites_solution_primary direct
_atom_sites_solution_secondary difmap
_audit_creation_method SHELXL-97
_audit_update_record
;
2015-03-12 deposited with the CCDC.
2015-04-09 downloaded from the CCDC.
;
_cell_angle_alpha 90.00
_cell_angle_beta 97.5300(10)
_cell_angle_gamma 90.00
_cell_formula_units_Z 2
_cell_length_a 14.7716(2)
_cell_length_b 9.46440(10)
_cell_length_c 19.5306(2)
_cell_measurement_reflns_used 230
_cell_measurement_temperature 293(2)
_cell_measurement_theta_max 27.52
_cell_measurement_theta_min 1.63
_cell_volume 2706.92(5)
_computing_cell_refinement 'BRUKER SMART APEX II CCD'
_computing_data_collection 'BRUKER SMART APEX II CCD'
_computing_data_reduction 'BRUKER SAINT'
_computing_molecular_graphics Diamond-3.0
_computing_publication_material 'SHELXL-97 (Sheldrick, 2008)'
_computing_structure_refinement 'SHELXL-97 (Sheldrick, 2008)'
_computing_structure_solution 'SHELXS-97 (Sheldrick, 2008)'
_diffrn_ambient_temperature 293(2)
_diffrn_measured_fraction_theta_full 0.997
_diffrn_measured_fraction_theta_max 0.997
_diffrn_measurement_device_type 'BRUKER SMART APEX-II CCD'
_diffrn_measurement_method Multi-scan
_diffrn_radiation_monochromator graphite
_diffrn_radiation_source 'fine-focus sealed tube'
_diffrn_radiation_type MoK\a
_diffrn_radiation_wavelength 0.71073
_diffrn_reflns_av_R_equivalents 0.0460
_diffrn_reflns_av_sigmaI/netI 0.0364
_diffrn_reflns_limit_h_max 19
_diffrn_reflns_limit_h_min -19
_diffrn_reflns_limit_k_max 12
_diffrn_reflns_limit_k_min -12
_diffrn_reflns_limit_l_max 25
_diffrn_reflns_limit_l_min -25
_diffrn_reflns_number 40002
_diffrn_reflns_theta_full 27.52
_diffrn_reflns_theta_max 27.52
_diffrn_reflns_theta_min 1.63
_exptl_absorpt_coefficient_mu 1.304
_exptl_absorpt_correction_T_max 0.770
_exptl_absorpt_correction_T_min 0.652
_exptl_absorpt_correction_type empirical
_exptl_absorpt_process_details SADABS
_exptl_crystal_colour green
_exptl_crystal_density_diffrn 1.634
_exptl_crystal_density_method 'not measured'
_exptl_crystal_description rod-shape
_exptl_crystal_F_000 1364.0
_exptl_crystal_size_max 0.34
_exptl_crystal_size_mid 0.28
_exptl_crystal_size_min 0.20
_refine_diff_density_max 0.549
_refine_diff_density_min -0.485
_refine_diff_density_rms 0.067
_refine_ls_extinction_method none
_refine_ls_goodness_of_fit_ref 1.033
_refine_ls_hydrogen_treatment mixed
_refine_ls_matrix_type full
_refine_ls_number_parameters 391
_refine_ls_number_reflns 6241
_refine_ls_number_restraints 0
_refine_ls_restrained_S_all 1.033
_refine_ls_R_factor_all 0.0639
_refine_ls_R_factor_gt 0.0403
_refine_ls_shift/su_max 0.003
_refine_ls_shift/su_mean 0.000
_refine_ls_structure_factor_coef Fsqd
_refine_ls_weighting_details 'calc w=1/[\s^2^(Fo^2^)+(0.0560P)^2^+1.6321P] where P=(Fo^2^+2Fc^2^)/3'
_refine_ls_weighting_scheme calc
_refine_ls_wR_factor_gt 0.1025
_refine_ls_wR_factor_ref 0.1154
_reflns_number_gt 4547
_reflns_number_total 6241
_reflns_threshold_expression >2sigma(I)
_cod_data_source_file c4dt03728f2.cif
_cod_data_source_block 5
_cod_depositor_comments
;
The following automatic conversions were performed:

'_symmetry_cell_setting' value 'Monoclinic' changed to 'monoclinic'
according to
/usr/data/users/saulius/crontab/automatic-downloads/rss-feeds/RSC/lib/dictionaries/cif_core.dic
dictionary named 'cif_core.dic' version 2.4.2 from 2011-04-26.

'_exptl_absorpt_correction_type' value 'Empirical' changed to
'empirical' according to
/usr/data/users/saulius/crontab/automatic-downloads/rss-feeds/RSC/lib/dictionaries/cif_core.dic
dictionary named 'cif_core.dic' version 2.4.2 from 2011-04-26.

Automatic conversion script
Id: cif_fix_values 3143 2015-03-26 13:38:13Z robertas 

 Adding full bibliography for 7034760--7034762.cif.
;
_cod_original_sg_symbol_H-M 'P 2/n'
_cod_database_code 7034760

loop_
_symmetry_equiv_pos_as_xyz
'x, y, z'
'-x+1/2, y, -z+1/2'
'-x, -y, -z'
'x-1/2, -y, z-1/2'

loop_
_atom_site_label
_atom_site_type_symbol
_atom_site_fract_x
_atom_site_fract_y
_atom_site_fract_z
_atom_site_U_iso_or_equiv
_atom_site_adp_type
_atom_site_occupancy
_atom_site_symmetry_multiplicity
_atom_site_calc_flag
_atom_site_refinement_flags
Cu1 Cu 0.92626(2) 0.59037(4) 0.297707(17) 0.03423(11) Uani 1 1 d .
O4 O 0.80728(13) 0.49897(18) 0.20538(9) 0.0343(4) Uani 1 1 d .
O1 O 0.85472(14) 0.7581(2) 0.31770(10) 0.0404(5) Uani 1 1 d .
C2 C 1.0720(3) 0.2447(4) 0.2236(2) 0.0677(11) Uani 1 1 d .
H2 H 1.1006 0.2231 0.1852 0.081 Uiso 1 1 calc R
N5 N 0.79184(17) 0.2142(2) 0.19776(14) 0.0411(6) Uani 1 1 d .
N1 N 0.98795(17) 0.4068(3) 0.28289(12) 0.0392(6) Uani 1 1 d .
N2 N 0.90805(16) 0.4931(3) 0.38619(12) 0.0364(5) Uani 1 1 d .
O3 O 0.98390(17) 0.8126(3) 0.37743(13) 0.0625(7) Uani 1 1 d .
N6 N 0.9041(2) 0.8437(3) 0.35860(13) 0.0451(6) Uani 1 1 d .
N4 N 0.99336(16) 0.6995(2) 0.23264(11) 0.0355(5) Uani 1 1 d .
C3 C 1.0714(3) 0.1493(4) 0.2762(2) 0.0764(13) Uani 1 1 d .
H3 H 1.1014 0.0633 0.2745 0.092 Uiso 1 1 calc R
O2 O 0.8686(2) 0.9517(3) 0.37677(14) 0.0734(8) Uani 1 1 d .
N3 N 0.95636(16) 0.7760(2) 0.17622(11) 0.0335(5) Uani 1 1 d .
C13 C 1.0223(2) 0.8512(3) 0.15065(16) 0.0404(7) Uani 1 1 d .
C018 C 0.82928(19) 0.4894(3) 0.14175(13) 0.0327(6) Uani 1 1 d .
C16 C 0.86171(19) 0.7505(3) 0.14617(15) 0.0326(6) Uani 1 1 d .
C5 C 0.9855(2) 0.3107(3) 0.33418(15) 0.0402(7) Uani 1 1 d .
C17 C 0.85285(19) 0.6126(3) 0.10798(14) 0.0337(6) Uani 1 1 d .
C15 C 1.0037(3) 0.9419(4) 0.08797(19) 0.0640(10) Uani 1 1 d .
H15A H 0.9400 0.9370 0.0703 0.096 Uiso 1 1 calc R
H15B H 1.0393 0.9092 0.0534 0.096 Uiso 1 1 calc R
H15C H 1.0199 1.0379 0.0998 0.096 Uiso 1 1 calc R
C12 C 1.1024(2) 0.8265(3) 0.19233(16) 0.0426(7) Uani 1 1 d .
H12 H 1.1591 0.8654 0.1879 0.051 Uiso 1 1 calc R
C22 C 0.8304(2) 0.3595(3) 0.10533(15) 0.0394(7) Uani 1 1 d .
C18 C 0.8691(2) 0.6059(3) 0.03977(15) 0.0413(7) Uani 1 1 d .
H18 H 0.8823 0.6891 0.0178 0.050 Uiso 1 1 calc R
C4 C 1.0267(3) 0.1807(4) 0.3311(2) 0.0595(9) Uani 1 1 d .
H4 H 1.0241 0.1149 0.3661 0.071 Uiso 1 1 calc R
C21 C 0.8486(2) 0.3589(4) 0.03645(16) 0.0492(8) Uani 1 1 d .
H21 H 0.8484 0.2732 0.0132 0.059 Uiso 1 1 calc R
C14 C 1.1450(2) 0.6735(4) 0.30189(18) 0.0573(9) Uani 1 1 d .
H14A H 1.1118 0.6100 0.3278 0.086 Uiso 1 1 calc R
H14B H 1.1695 0.7494 0.3312 0.086 Uiso 1 1 calc R
H14C H 1.1940 0.6234 0.2849 0.086 Uiso 1 1 calc R
C6 C 0.9397(2) 0.3592(3) 0.39185(15) 0.0390(7) Uani 1 1 d .
C19 C 0.8665(2) 0.4796(4) 0.00266(15) 0.0480(8) Uani 1 1 d .
C23 C 0.8151(2) 0.2279(3) 0.13741(17) 0.0464(8) Uani 1 1 d .
H23 H 0.8227 0.1459 0.1125 0.056 Uiso 1 1 calc R
C1 C 1.0296(2) 0.3729(4) 0.22845(17) 0.0516(8) Uani 1 1 d .
H1 H 1.0300 0.4380 0.1928 0.062 Uiso 1 1 calc R
C20 C 0.8811(3) 0.4816(5) -0.07296(17) 0.0703(11) Uani 1 1 d .
H20A H 0.8927 0.5767 -0.0865 0.105 Uiso 1 1 calc R
H20B H 0.8274 0.4464 -0.1007 0.105 Uiso 1 1 calc R
H20C H 0.9324 0.4230 -0.0793 0.105 Uiso 1 1 calc R
C9 C 0.8633(2) 0.4758(4) 0.49871(16) 0.0527(8) Uani 1 1 d .
H9 H 0.8400 0.5189 0.5354 0.063 Uiso 1 1 calc R
C11 C 1.0826(2) 0.7316(3) 0.24282(15) 0.0392(7) Uani 1 1 d .
C10 C 0.8713(2) 0.5501(4) 0.43904(15) 0.0425(7) Uani 1 1 d .
H10 H 0.8505 0.6428 0.4353 0.051 Uiso 1 1 calc R
C8 C 0.8904(3) 0.3378(4) 0.50281(18) 0.0598(10) Uani 1 1 d .
H8 H 0.8824 0.2844 0.5415 0.072 Uiso 1 1 calc R
C7 C 0.9294(2) 0.2780(4) 0.44968(17) 0.0537(9) Uani 1 1 d .
H7 H 0.9487 0.1844 0.4523 0.064 Uiso 1 1 calc R
C24 C 0.7894(3) 0.0729(3) 0.2290(2) 0.0532(9) Uani 1 1 d .
Ni1 Ni 0.7500 0.35785(5) 0.2500 0.03228(14) Uani 1 2 d S
Cl1 Cl 0.24111(7) 0.07050(10) 0.44458(5) 0.0608(2) Uani 1 1 d .
O7 O 0.2998(2) 0.0204(4) 0.50195(17) 0.1032(11) Uani 1 1 d .
O8 O 0.1823(3) 0.1717(5) 0.4648(2) 0.1395(17) Uani 1 1 d .
O6 O 0.1958(4) -0.0355(5) 0.4090(3) 0.175(2) Uani 1 1 d .
O5 O 0.2941(4) 0.1399(6) 0.4014(3) 0.163(2) Uani 1 1 d .
H24B H 0.849(2) 0.056(3) 0.2539(16) 0.043(9) Uiso 1 1 d .
H24A H 0.783(2) 0.005(4) 0.1946(18) 0.059(11) Uiso 1 1 d .
H16A H 0.8436(16) 0.824(3) 0.1159(13) 0.018(6) Uiso 1 1 d .
H16B H 0.826(2) 0.750(3) 0.1833(15) 0.039(8) Uiso 1 1 d .

loop_
_atom_site_aniso_label
_atom_site_aniso_U_11
_atom_site_aniso_U_22
_atom_site_aniso_U_33
_atom_site_aniso_U_23
_atom_site_aniso_U_13
_atom_site_aniso_U_12
Cu1 0.0399(2) 0.03311(19) 0.03077(19) 0.00488(14) 0.00882(14) 0.00347(14)
O4 0.0462(11) 0.0275(9) 0.0299(10) -0.0016(7) 0.0074(8) 0.0013(8)
O1 0.0427(12) 0.0405(11) 0.0383(11) -0.0007(9) 0.0063(9) 0.0036(9)
C2 0.076(3) 0.068(3) 0.060(2) -0.019(2) 0.013(2) 0.021(2)
N5 0.0465(15) 0.0247(12) 0.0513(16) -0.0046(11) 0.0028(12) 0.0034(10)
N1 0.0425(14) 0.0383(13) 0.0360(13) -0.0013(11) 0.0029(11) 0.0037(11)
N2 0.0371(13) 0.0399(13) 0.0319(12) 0.0046(10) 0.0033(10) -0.0033(10)
O3 0.0516(15) 0.0705(17) 0.0621(16) -0.0092(13) -0.0044(12) -0.0023(13)
N6 0.0579(18) 0.0405(15) 0.0377(14) 0.0024(11) 0.0091(13) 0.0005(13)
N4 0.0379(13) 0.0398(13) 0.0294(12) 0.0056(10) 0.0066(10) 0.0002(10)
C3 0.096(3) 0.052(2) 0.078(3) -0.011(2) -0.001(3) 0.030(2)
O2 0.100(2) 0.0492(15) 0.0710(18) -0.0173(13) 0.0101(16) 0.0163(15)
N3 0.0383(13) 0.0347(12) 0.0285(12) 0.0041(9) 0.0080(10) 0.0006(10)
C13 0.0473(18) 0.0371(15) 0.0401(16) 0.0028(13) 0.0182(14) -0.0020(13)
C018 0.0354(15) 0.0337(14) 0.0279(14) -0.0048(11) -0.0002(11) 0.0059(11)
C16 0.0355(15) 0.0305(14) 0.0326(15) 0.0043(12) 0.0075(12) 0.0053(11)
C5 0.0429(17) 0.0346(15) 0.0395(16) 0.0021(13) -0.0081(13) 0.0008(13)
C17 0.0334(15) 0.0396(15) 0.0283(14) -0.0010(11) 0.0046(11) 0.0066(12)
C15 0.063(2) 0.069(2) 0.062(2) 0.0299(19) 0.0179(19) -0.0048(19)
C12 0.0389(16) 0.0474(17) 0.0445(17) -0.0043(14) 0.0176(14) -0.0072(14)
C22 0.0445(17) 0.0362(15) 0.0369(16) -0.0081(12) 0.0033(13) 0.0084(13)
C18 0.0432(17) 0.0486(17) 0.0326(15) -0.0001(13) 0.0067(13) 0.0080(14)
C4 0.074(3) 0.0378(17) 0.064(2) 0.0029(16) -0.003(2) 0.0070(17)
C21 0.055(2) 0.0487(18) 0.0435(18) -0.0176(15) 0.0037(15) 0.0132(15)
C14 0.0419(19) 0.080(3) 0.049(2) 0.0055(18) 0.0036(15) -0.0006(17)
C6 0.0433(17) 0.0358(15) 0.0355(15) 0.0061(12) -0.0035(13) -0.0046(13)
C19 0.0522(19) 0.059(2) 0.0331(16) -0.0084(15) 0.0081(14) 0.0108(16)
C23 0.0513(19) 0.0333(16) 0.054(2) -0.0139(14) 0.0031(15) 0.0098(14)
C1 0.062(2) 0.053(2) 0.0414(18) -0.0055(15) 0.0111(16) 0.0114(16)
C20 0.089(3) 0.090(3) 0.0341(18) -0.0126(19) 0.0154(19) 0.014(2)
C9 0.0461(19) 0.077(2) 0.0351(17) 0.0053(16) 0.0070(14) -0.0077(17)
C11 0.0385(16) 0.0450(17) 0.0351(15) -0.0052(13) 0.0088(13) 0.0001(13)
C10 0.0393(16) 0.0521(18) 0.0369(16) 0.0021(14) 0.0082(13) -0.0037(14)
C8 0.065(2) 0.077(3) 0.0368(18) 0.0202(18) 0.0019(17) -0.010(2)
C7 0.063(2) 0.0456(18) 0.050(2) 0.0167(15) -0.0015(17) -0.0028(16)
C24 0.058(2) 0.0249(16) 0.076(3) -0.0002(16) 0.0063(19) 0.0050(14)
Ni1 0.0391(3) 0.0210(2) 0.0359(3) 0.000 0.0016(2) 0.000
Cl1 0.0589(5) 0.0612(5) 0.0607(6) -0.0075(4) 0.0021(4) 0.0008(4)
O7 0.102(2) 0.115(3) 0.083(2) 0.011(2) -0.0240(19) 0.023(2)
O8 0.125(3) 0.163(4) 0.127(3) -0.043(3) 0.003(3) 0.073(3)
O6 0.195(5) 0.091(3) 0.207(5) -0.040(3) -0.095(4) -0.023(3)
O5 0.169(4) 0.183(5) 0.155(4) 0.076(4) 0.080(4) 0.009(4)

loop_
_atom_type_symbol
_atom_type_description
_atom_type_scat_dispersion_real
_atom_type_scat_dispersion_imag
_atom_type_scat_source
C C 0.0033 0.0016 'International Tables Vol C Tables 4.2.6.8 and 6.1.1.4'
H H 0.0000 0.0000 'International Tables Vol C Tables 4.2.6.8 and 6.1.1.4'
N N 0.0061 0.0033 'International Tables Vol C Tables 4.2.6.8 and 6.1.1.4'
O O 0.0106 0.0060 'International Tables Vol C Tables 4.2.6.8 and 6.1.1.4'
Cl Cl 0.1484 0.1585 'International Tables Vol C Tables 4.2.6.8 and 6.1.1.4'
Ni Ni 0.3393 1.1124 'International Tables Vol C Tables 4.2.6.8 and 6.1.1.4'
Cu Cu 0.3201 1.2651 'International Tables Vol C Tables 4.2.6.8 and 6.1.1.4'

loop_
_geom_angle_atom_site_label_1
_geom_angle_atom_site_label_2
_geom_angle_atom_site_label_3
_geom_angle
_geom_angle_site_symmetry_1
_geom_angle_site_symmetry_3
O1 Cu1 N4 91.90(9) . .
O1 Cu1 N1 173.11(9) . .
N4 Cu1 N1 94.79(10) . .
O1 Cu1 N2 93.61(9) . .
N4 Cu1 N2 156.66(10) . .
N1 Cu1 N2 80.86(10) . .
C018 O4 Ni1 124.88(17) . .
N6 O1 Cu1 110.68(17) . .
C3 C2 C1 118.9(4) . .
C23 N5 C24 119.9(3) . .
C23 N5 Ni1 125.7(2) . .
C24 N5 Ni1 114.2(2) . .
C1 N1 C5 119.1(3) . .
C1 N1 Cu1 126.1(2) . .
C5 N1 Cu1 114.8(2) . .
C10 N2 C6 119.0(3) . .
C10 N2 Cu1 126.3(2) . .
C6 N2 Cu1 114.63(19) . .
O2 N6 O3 123.1(3) . .
O2 N6 O1 118.3(3) . .
O3 N6 O1 118.5(3) . .
C11 N4 N3 106.3(2) . .
C11 N4 Cu1 125.61(19) . .
N3 N4 Cu1 127.25(18) . .
C4 C3 C2 119.9(4) . .
C13 N3 N4 110.1(2) . .
C13 N3 C16 129.4(2) . .
N4 N3 C16 119.6(2) . .
N3 C13 C12 107.4(3) . .
N3 C13 C15 122.8(3) . .
C12 C13 C15 129.8(3) . .
O4 C018 C17 119.2(2) . .
O4 C018 C22 123.2(3) . .
C17 C018 C22 117.6(2) . .
N3 C16 C17 111.1(2) . .
N1 C5 C4 120.8(3) . .
N1 C5 C6 114.7(2) . .
C4 C5 C6 124.5(3) . .
C18 C17 C018 119.8(3) . .
C18 C17 C16 120.2(3) . .
C018 C17 C16 119.9(2) . .
C13 C12 C11 106.6(3) . .
C21 C22 C018 119.9(3) . .
C21 C22 C23 118.6(3) . .
C018 C22 C23 121.5(3) . .
C17 C18 C19 122.8(3) . .
C3 C4 C5 119.4(4) . .
C19 C21 C22 122.3(3) . .
N2 C6 C7 120.7(3) . .
N2 C6 C5 115.0(2) . .
C7 C6 C5 124.3(3) . .
C21 C19 C18 117.4(3) . .
C21 C19 C20 122.9(3) . .
C18 C19 C20 119.7(3) . .
N5 C23 C22 124.9(3) . .
N1 C1 C2 121.9(3) . .
C8 C9 C10 118.7(3) . .
N4 C11 C12 109.5(3) . .
N4 C11 C14 121.9(3) . .
C12 C11 C14 128.5(3) . .
N2 C10 C9 122.3(3) . .
C9 C8 C7 119.9(3) . .
C8 C7 C6 119.2(3) . .
N5 C24 C24 106.7(2) . 2_655
N5 Ni1 N5 85.66(16) 2_655 .
N5 Ni1 O4 172.07(10) 2_655 .
N5 Ni1 O4 93.66(10) . .
N5 Ni1 O4 93.66(10) 2_655 2_655
N5 Ni1 O4 172.07(10) . 2_655
O4 Ni1 O4 88.09(11) . 2_655
O6 Cl1 O8 112.0(3) . .
O6 Cl1 O5 108.7(4) . .
O8 Cl1 O5 105.7(3) . .
O6 Cl1 O7 111.9(3) . .
O8 Cl1 O7 110.5(2) . .
O5 Cl1 O7 107.8(3) . .

loop_
_geom_bond_atom_site_label_1
_geom_bond_atom_site_label_2
_geom_bond_distance
_geom_bond_site_symmetry_2
Cu1 O1 1.974(2) .
Cu1 N4 1.999(2) .
Cu1 N1 2.000(2) .
Cu1 N2 2.007(2) .
O4 C018 1.328(3) .
O4 Ni1 1.8581(18) .
O1 N6 1.294(3) .
C2 C3 1.368(6) .
C2 C1 1.375(5) .
N5 C23 1.277(4) .
N5 C24 1.473(4) .
N5 Ni1 1.854(2) .
N1 C1 1.336(4) .
N1 C5 1.357(4) .
N2 C10 1.341(4) .
N2 C6 1.351(4) .
O3 N6 1.224(3) .
N6 O2 1.222(3) .
N4 C11 1.342(4) .
N4 N3 1.371(3) .
C3 C4 1.364(6) .
N3 C13 1.353(3) .
N3 C16 1.464(4) .
C13 C12 1.366(4) .
C13 C15 1.491(4) .
C018 C17 1.406(4) .
C018 C22 1.421(4) .
C16 C17 1.500(4) .
C5 C4 1.377(4) .
C5 C6 1.462(4) .
C17 C18 1.386(4) .
C12 C11 1.393(4) .
C22 C21 1.406(4) .
C22 C23 1.425(4) .
C18 C19 1.396(4) .
C21 C19 1.362(5) .
C14 C11 1.485(4) .
C6 C7 1.390(4) .
C19 C20 1.520(4) .
C9 C8 1.365(5) .
C9 C10 1.379(4) .
C8 C7 1.373(5) .
C24 C24 1.510(8) 2_655
Ni1 N5 1.854(2) 2_655
Ni1 O4 1.8581(18) 2_655
Cl1 O6 1.347(4) .
Cl1 O8 1.385(4) .
Cl1 O5 1.389(4) .
Cl1 O7 1.406(3) .
